data_4337462
loop_
_publ_author_name
'Majumdar, Amit'
'Apfel, Ulf-Peter'
'Jiang, Yunbo'
'Mo\"enne-Loccoz, Pierre'
'Lippard, Stephen J.'

_publ_section_title
;
 Versatile reactivity of a solvent-coordinated diiron(II) compound:
 synthesis and dioxygen reactivity of a mixed-valent Fe(II)Fe(III)
 species.
;
_journal_issue 1
_journal_name_full 'Inorganic chemistry'
_journal_page_first 167
_journal_page_last 181
_journal_paper_doi 10.1021/ic4019585
_journal_volume 53
_journal_year 2014
_chemical_formula_moiety 'C63 H64 Fe2 N10 O3, 2(B F4), 2(C3 H7 N O)'
_chemical_formula_sum 'C69 H78 B2 F8 Fe2 N12 O5'
_chemical_formula_weight 1440.75
_chemical_name_systematic
;
 ? 
;
_space_group_IT_number 2
_symmetry_cell_setting triclinic
_symmetry_space_group_name_Hall '-P 1'
_symmetry_space_group_name_H-M 'P -1'
_atom_sites_solution_hydrogens geom
_atom_sites_solution_primary direct
_atom_sites_solution_secondary difmap
_audit_creation_method SHELXL-97
_cell_angle_alpha 98.098(2)
_cell_angle_beta 95.663(2)
_cell_angle_gamma 101.203(2)
_cell_formula_units_Z 2
_cell_length_a 12.1498(16)
_cell_length_b 16.280(2)
_cell_length_c 17.653(2)
_cell_measurement_reflns_used 23225
_cell_measurement_temperature 100(2)
_cell_measurement_theta_max 25.69
_cell_measurement_theta_min 2.20
_cell_volume 3362.4(7)
_computing_cell_refinement 'SAINT 7.46A (Bruker-Axs,2009)'
_computing_data_collection 'APEX2 v2009.3.0 (Bruker-Axs,2009)'
_computing_data_reduction 'SAINT 7.46A (Bruker-Axs,2009)'
_computing_molecular_graphics 'Bruker SHELXTL'
_computing_publication_material 'Bruker SHELXTL'
_computing_structure_refinement 'SHELXL-97 (Sheldrick, 2008)'
_computing_structure_solution 'SHELXS-97 (Sheldrick, 2008)'
_diffrn_ambient_temperature 100(2)
_diffrn_measured_fraction_theta_full 0.990
_diffrn_measured_fraction_theta_max 0.990
_diffrn_measurement_device_type 'CCD area detector'
_diffrn_measurement_method 'phi and omega scan'
_diffrn_radiation_monochromator graphite
_diffrn_radiation_source 'fine-focus sealed tube'
_diffrn_radiation_type MoK\a
_diffrn_radiation_wavelength 0.71073
_diffrn_reflns_av_R_equivalents 0.0297
_diffrn_reflns_av_sigmaI/netI 0.0268
_diffrn_reflns_limit_h_max 14
_diffrn_reflns_limit_h_min -14
_diffrn_reflns_limit_k_max 19
_diffrn_reflns_limit_k_min -19
_diffrn_reflns_limit_l_max 21
_diffrn_reflns_limit_l_min -21
_diffrn_reflns_number 53875
_diffrn_reflns_theta_full 25.73
_diffrn_reflns_theta_max 25.73
_diffrn_reflns_theta_min 1.60
_exptl_absorpt_coefficient_mu 0.514
_exptl_absorpt_correction_T_max 0.9797
_exptl_absorpt_correction_T_min 0.8865
_exptl_absorpt_correction_type multi-scan
_exptl_absorpt_process_details 'SADABS (Sheldrick, 2009)'
_exptl_crystal_colour colorless
_exptl_crystal_density_diffrn 1.423
_exptl_crystal_density_method 'not measured'
_exptl_crystal_description block
_exptl_crystal_F_000 1500
_exptl_crystal_size_max 0.24
_exptl_crystal_size_mid 0.20
_exptl_crystal_size_min 0.04
_refine_diff_density_max 0.862
_refine_diff_density_min -0.488
_refine_diff_density_rms 0.065
_refine_ls_extinction_method none
_refine_ls_goodness_of_fit_ref 1.044
_refine_ls_hydrogen_treatment constr
_refine_ls_matrix_type full
_refine_ls_number_parameters 892
_refine_ls_number_reflns 12706
_refine_ls_number_restraints 0
_refine_ls_restrained_S_all 1.044
_refine_ls_R_factor_all 0.0483
_refine_ls_R_factor_gt 0.0381
_refine_ls_shift/su_max 0.001
_refine_ls_shift/su_mean 0.000
_refine_ls_structure_factor_coef Fsqd
_refine_ls_weighting_details 'calc w=1/[\s^2^(Fo^2^)+(0.0468P)^2^+5.0136P] where P=(Fo^2^+2Fc^2^)/3'
_refine_ls_weighting_scheme calc
_refine_ls_wR_factor_gt 0.1016
_refine_ls_wR_factor_ref 0.1090
_reflns_number_gt 10742
_reflns_number_total 12706
_reflns_threshold_expression >2sigma(I)
_cod_data_source_file ic4019585_si_002.cif
_cod_data_source_block 23
_cod_depositor_comments
;
The following automatic conversions were performed:

'_symmetry_cell_setting' value 'Triclinic' changed to 'triclinic'
according to
/usr/data/users/saulius/automatic-downloads/current/ACS/lib/dictionaries/cif_core.dic
dictionary named 'cif_core.dic' version 2.4.2 from 2011-04-26.

Automatic conversion script
Id: cif_fix_values 2281 2013-09-26 08:29:07Z andrius 
;
_cod_original_cell_volume 3362.3(8)
_cod_original_sg_symbol_H-M P-1
_cod_database_code 4337462

loop_
_space_group_symop_id
_space_group_symop_operation_xyz
1 'x, y, z'
2 '-x, -y, -z'

loop_
_atom_site_label
_atom_site_type_symbol
_atom_site_fract_x
_atom_site_fract_y
_atom_site_fract_z
_atom_site_U_iso_or_equiv
_atom_site_adp_type
_atom_site_occupancy
_atom_site_symmetry_multiplicity
_atom_site_calc_flag
_atom_site_refinement_flags
C1 C 0.45638(19) 0.46543(15) 0.16071(13) 0.0160(5) Uani 1 1 d .
C2 C 0.39172(19) 0.36798(15) 0.06027(13) 0.0160(5) Uani 1 1 d .
C3 C 0.3561(2) 0.29260(15) 0.00753(14) 0.0190(5) Uani 1 1 d .
H3 H 0.3649 0.2396 0.0210 0.023 Uiso 1 1 calc R
C4 C 0.3073(2) 0.29851(16) -0.06529(14) 0.0206(5) Uani 1 1 d .
H4 H 0.2823 0.2485 -0.1026 0.025 Uiso 1 1 calc R
C5 C 0.2939(2) 0.37703(17) -0.08527(14) 0.0221(5) Uani 1 1 d .
H5 H 0.2606 0.3786 -0.1359 0.026 Uiso 1 1 calc R
C6 C 0.3279(2) 0.45193(16) -0.03339(14) 0.0218(5) Uani 1 1 d .
H6 H 0.3182 0.5048 -0.0468 0.026 Uiso 1 1 calc R
C7 C 0.37707(19) 0.44560(15) 0.03973(14) 0.0176(5) Uani 1 1 d .
C8 C 0.4184(2) 0.59743(15) 0.11061(15) 0.0206(5) Uani 1 1 d .
H8A H 0.4411 0.6173 0.0628 0.025 Uiso 1 1 calc R
H8B H 0.4743 0.6299 0.1544 0.025 Uiso 1 1 calc R
C9 C 0.3022(2) 0.61438(17) 0.12215(19) 0.0336(7) Uani 1 1 d .
H9A H 0.2456 0.5781 0.0816 0.050 Uiso 1 1 calc R
H9B H 0.3021 0.6741 0.1196 0.050 Uiso 1 1 calc R
H9C H 0.2839 0.6018 0.1727 0.050 Uiso 1 1 calc R
C10 C 0.5047(2) 0.50521(15) 0.24208(13) 0.0172(5) Uani 1 1 d .
H10A H 0.5550 0.5611 0.2427 0.021 Uiso 1 1 calc R
H10B H 0.4430 0.5139 0.2730 0.021 Uiso 1 1 calc R
C11 C 0.68603(19) 0.46116(14) 0.25449(14) 0.0171(5) Uani 1 1 d .
H11A H 0.7359 0.5080 0.2917 0.021 Uiso 1 1 calc R
H11B H 0.6871 0.4763 0.2021 0.021 Uiso 1 1 calc R
C12 C 0.72620(19) 0.37997(15) 0.25730(13) 0.0166(5) Uani 1 1 d .
C13 C 0.7183(2) 0.24424(15) 0.24447(13) 0.0168(5) Uani 1 1 d .
C14 C 0.6861(2) 0.15611(15) 0.23185(14) 0.0205(5) Uani 1 1 d .
H14 H 0.6097 0.1280 0.2148 0.025 Uiso 1 1 calc R
C15 C 0.7699(2) 0.11094(16) 0.24503(15) 0.0243(5) Uani 1 1 d .
H15 H 0.7505 0.0507 0.2368 0.029 Uiso 1 1 calc R
C16 C 0.8825(2) 0.15262(17) 0.27028(15) 0.0253(6) Uani 1 1 d .
H16 H 0.9381 0.1198 0.2778 0.030 Uiso 1 1 calc R
C17 C 0.9150(2) 0.24003(17) 0.28450(14) 0.0234(5) Uani 1 1 d .
H17 H 0.9912 0.2681 0.3022 0.028 Uiso 1 1 calc R
C18 C 0.8301(2) 0.28508(15) 0.27161(14) 0.0192(5) Uani 1 1 d .
C19 C 0.9301(2) 0.44060(16) 0.31300(16) 0.0252(6) Uani 1 1 d .
H19A H 0.9339 0.4874 0.2824 0.030 Uiso 1 1 calc R
H19B H 1.0006 0.4189 0.3101 0.030 Uiso 1 1 calc R
C20 C 0.9224(2) 0.47465(19) 0.39654(17) 0.0348(7) Uani 1 1 d .
H20A H 0.8605 0.5052 0.3987 0.052 Uiso 1 1 calc R
H20B H 0.9939 0.5134 0.4194 0.052 Uiso 1 1 calc R
H20C H 0.9080 0.4273 0.4254 0.052 Uiso 1 1 calc R
C21 C 0.56811(19) 0.44899(15) 0.35875(13) 0.0170(5) Uani 1 1 d .
H21A H 0.5654 0.5069 0.3837 0.020 Uiso 1 1 calc R
H21B H 0.6389 0.4350 0.3811 0.020 Uiso 1 1 calc R
C22 C 0.4667(2) 0.38574(14) 0.37585(13) 0.0176(5) Uani 1 1 d .
H22 H 0.3967 0.4089 0.3682 0.021 Uiso 1 1 calc R
C23 C 0.4879(2) 0.37238(15) 0.45927(13) 0.0180(5) Uani 1 1 d .
H23A H 0.5677 0.3678 0.4710 0.022 Uiso 1 1 calc R
H23B H 0.4762 0.4225 0.4939 0.022 Uiso 1 1 calc R
C24 C 0.4656(2) 0.26113(15) 0.53978(13) 0.0172(5) Uani 1 1 d .
H24A H 0.4068 0.2374 0.5704 0.021 Uiso 1 1 calc R
H24B H 0.5208 0.3075 0.5741 0.021 Uiso 1 1 calc R
C25 C 0.52461(19) 0.19308(15) 0.50891(13) 0.0158(5) Uani 1 1 d .
C26 C 0.56540(19) 0.09081(15) 0.43114(13) 0.0161(5) Uani 1 1 d .
C27 C 0.5718(2) 0.03005(15) 0.36884(14) 0.0181(5) Uani 1 1 d .
H27 H 0.5362 0.0305 0.3186 0.022 Uiso 1 1 calc R
C28 C 0.6327(2) -0.03133(15) 0.38333(14) 0.0208(5) Uani 1 1 d .
H28 H 0.6390 -0.0737 0.3420 0.025 Uiso 1 1 calc R
C29 C 0.6850(2) -0.03211(15) 0.45765(15) 0.0205(5) Uani 1 1 d .
H29 H 0.7253 -0.0753 0.4655 0.025 Uiso 1 1 calc R
C30 C 0.6793(2) 0.02844(15) 0.51994(14) 0.0194(5) Uani 1 1 d .
H30 H 0.7152 0.0282 0.5702 0.023 Uiso 1 1 calc R
C31 C 0.61837(19) 0.08955(15) 0.50496(13) 0.0169(5) Uani 1 1 d .
C32 C 0.6259(2) 0.17839(16) 0.63661(14) 0.0207(5) Uani 1 1 d .
H32A H 0.6142 0.1259 0.6597 0.025 Uiso 1 1 calc R
H32B H 0.5775 0.2151 0.6594 0.025 Uiso 1 1 calc R
C33 C 0.7489(2) 0.22411(18) 0.65647(16) 0.0304(6) Uani 1 1 d .
H33A H 0.7611 0.2759 0.6332 0.046 Uiso 1 1 calc R
H33B H 0.7974 0.1869 0.6364 0.046 Uiso 1 1 calc R
H33C H 0.7676 0.2391 0.7126 0.046 Uiso 1 1 calc R
C34 C 0.29689(19) 0.30490(14) 0.48640(13) 0.0167(5) Uani 1 1 d .
H34A H 0.2767 0.3499 0.4589 0.020 Uiso 1 1 calc R
H34B H 0.2924 0.3213 0.5420 0.020 Uiso 1 1 calc R
C35 C 0.21659(19) 0.22183(15) 0.45544(13) 0.0163(5) Uani 1 1 d .
C36 C 0.14734(19) 0.09978(14) 0.38151(13) 0.0158(5) Uani 1 1 d .
C37 C 0.1265(2) 0.02628(15) 0.32628(14) 0.0185(5) Uani 1 1 d .
H37 H 0.1796 0.0159 0.2920 0.022 Uiso 1 1 calc R
C38 C 0.0253(2) -0.03062(15) 0.32375(15) 0.0222(5) Uani 1 1 d .
H38 H 0.0086 -0.0813 0.2869 0.027 Uiso 1 1 calc R
C39 C -0.0537(2) -0.01543(16) 0.37445(15) 0.0235(5) Uani 1 1 d .
H39 H -0.1221 -0.0563 0.3711 0.028 Uiso 1 1 calc R
C40 C -0.0343(2) 0.05733(16) 0.42886(15) 0.0217(5) Uani 1 1 d .
H40 H -0.0878 0.0677 0.4628 0.026 Uiso 1 1 calc R
C41 C 0.0677(2) 0.11465(15) 0.43144(13) 0.0170(5) Uani 1 1 d .
C42 C 0.0581(2) 0.23619(16) 0.53643(14) 0.0220(5) Uani 1 1 d .
H42A H 0.1159 0.2761 0.5749 0.026 Uiso 1 1 calc R
H42B H 0.0156 0.1937 0.5637 0.026 Uiso 1 1 calc R
C43 C -0.0225(3) 0.2846(2) 0.50067(18) 0.0374(7) Uani 1 1 d .
H43A H -0.0794 0.2453 0.4623 0.056 Uiso 1 1 calc R
H43B H 0.0198 0.3285 0.4756 0.056 Uiso 1 1 calc R
H43C H -0.0602 0.3114 0.5410 0.056 Uiso 1 1 calc R
C44 C 0.34172(19) 0.14108(14) 0.19010(13) 0.0158(5) Uani 1 1 d .
C45 C 0.23192(19) 0.08528(15) 0.15061(13) 0.0161(5) Uani 1 1 d .
C46 C 0.2214(2) -0.00304(15) 0.13236(13) 0.0174(5) Uani 1 1 d .
C47 C 0.1135(2) -0.05440(15) 0.10874(13) 0.0191(5) Uani 1 1 d .
H47 H 0.1055 -0.1142 0.0970 0.023 Uiso 1 1 calc R
C48 C 0.0177(2) -0.01964(16) 0.10211(14) 0.0210(5) Uani 1 1 d .
C49 C -0.0996(2) -0.07497(17) 0.08112(16) 0.0286(6) Uani 1 1 d .
H49A H -0.1350 -0.0624 0.0330 0.043 Uiso 1 1 calc R
H49B H -0.1454 -0.0636 0.1225 0.043 Uiso 1 1 calc R
H49C H -0.0944 -0.1348 0.0742 0.043 Uiso 1 1 calc R
C50 C 0.0311(2) 0.06824(16) 0.11595(14) 0.0202(5) Uani 1 1 d .
H50 H -0.0335 0.0925 0.1088 0.024 Uiso 1 1 calc R
C51 C 0.1372(2) 0.12169(15) 0.14012(13) 0.0173(5) Uani 1 1 d .
C52 C 0.14640(19) 0.21601(15) 0.15614(14) 0.0184(5) Uani 1 1 d .
C53 C 0.1155(2) 0.25885(16) 0.09738(15) 0.0223(5) Uani 1 1 d .
H53 H 0.0875 0.2281 0.0471 0.027 Uiso 1 1 calc R
C54 C 0.1254(2) 0.34664(17) 0.11169(16) 0.0268(6) Uani 1 1 d .
H54 H 0.1052 0.3755 0.0710 0.032 Uiso 1 1 calc R
C55 C 0.1644(2) 0.39189(17) 0.18494(17) 0.0282(6) Uani 1 1 d .
H55 H 0.1712 0.4517 0.1946 0.034 Uiso 1 1 calc R
C56 C 0.1936(2) 0.34950(16) 0.24429(16) 0.0253(6) Uani 1 1 d .
H56 H 0.2195 0.3802 0.2948 0.030 Uiso 1 1 calc R
C57 C 0.1848(2) 0.26208(16) 0.22984(15) 0.0214(5) Uani 1 1 d .
H57 H 0.2052 0.2335 0.2707 0.026 Uiso 1 1 calc R
C58 C 0.3242(2) -0.04002(15) 0.13701(13) 0.0189(5) Uani 1 1 d .
C59 C 0.3287(2) -0.11064(16) 0.17311(14) 0.0238(5) Uani 1 1 d .
H59 H 0.2644 -0.1367 0.1943 0.029 Uiso 1 1 calc R
C60 C 0.4267(3) -0.14319(17) 0.17835(15) 0.0290(6) Uani 1 1 d .
H60 H 0.4289 -0.1908 0.2036 0.035 Uiso 1 1 calc R
C61 C 0.5204(2) -0.10683(18) 0.14723(16) 0.0305(6) Uani 1 1 d .
H61 H 0.5873 -0.1288 0.1514 0.037 Uiso 1 1 calc R
C62 C 0.5162(2) -0.03789(17) 0.10978(16) 0.0295(6) Uani 1 1 d .
H62 H 0.5801 -0.0132 0.0875 0.035 Uiso 1 1 calc R
C63 C 0.4193(2) -0.00478(16) 0.10468(15) 0.0234(5) Uani 1 1 d .
H63 H 0.4176 0.0425 0.0789 0.028 Uiso 1 1 calc R
N1 N 0.44221(16) 0.38260(12) 0.13665(11) 0.0152(4) Uani 1 1 d .
N2 N 0.41936(16) 0.50660(12) 0.10512(11) 0.0164(4) Uani 1 1 d .
N3 N 0.56921(16) 0.44761(12) 0.27471(11) 0.0149(4) Uani 1 1 d .
N4 N 0.65508(17) 0.30573(12) 0.23551(11) 0.0169(4) Uani 1 1 d .
N5 N 0.83267(16) 0.37220(13) 0.27951(12) 0.0187(4) Uani 1 1 d .
N6 N 0.23976(16) 0.16768(12) 0.39824(11) 0.0157(4) Uani 1 1 d .
N7 N 0.11471(16) 0.19286(12) 0.47795(11) 0.0171(4) Uani 1 1 d .
N8 N 0.41264(16) 0.29513(12) 0.47498(11) 0.0151(4) Uani 1 1 d .
N9 N 0.50753(16) 0.15701(12) 0.43552(11) 0.0158(4) Uani 1 1 d .
N10 N 0.59125(16) 0.15645(12) 0.55334(11) 0.0167(4) Uani 1 1 d .
O1 O 0.45326(13) 0.30745(10) 0.32551(9) 0.0154(3) Uani 1 1 d .
O2 O 0.37540(14) 0.12780(10) 0.25655(9) 0.0181(3) Uani 1 1 d .
O3 O 0.39070(13) 0.19873(10) 0.15713(9) 0.0175(3) Uani 1 1 d .
Fe1 Fe 0.48584(3) 0.31010(2) 0.218251(18) 0.01314(8) Uani 1 1 d .
Fe2 Fe 0.39833(3) 0.20082(2) 0.363180(18) 0.01300(8) Uani 1 1 d .
C67 C 1.0186(3) 0.7241(2) 0.1331(2) 0.0433(8) Uani 1 1 d .
H67 H 1.0157 0.7755 0.1651 0.052 Uiso 1 1 calc R
C68 C 0.9779(3) 0.6586(3) 0.2460(3) 0.0655(12) Uani 1 1 d .
H68A H 1.0351 0.6367 0.2756 0.098 Uiso 1 1 calc R
H68B H 0.9027 0.6241 0.2477 0.098 Uiso 1 1 calc R
H68C H 0.9805 0.7176 0.2685 0.098 Uiso 1 1 calc R
C69 C 0.9981(3) 0.5739(3) 0.1206(3) 0.0774(15) Uani 1 1 d .
H69A H 0.9223 0.5380 0.1167 0.116 Uiso 1 1 calc R
H69B H 1.0538 0.5468 0.1456 0.116 Uiso 1 1 calc R
H69C H 1.0161 0.5815 0.0688 0.116 Uiso 1 1 calc R
N12 N 1.0009(2) 0.65453(18) 0.1652(2) 0.0502(8) Uani 1 1 d .
O5 O 1.0383(2) 0.73006(14) 0.06704(14) 0.0465(6) Uani 1 1 d .
C64 C 0.8102(2) 0.33536(17) 0.08368(15) 0.0257(6) Uani 1 1 d .
H64 H 0.8892 0.3377 0.0928 0.031 Uiso 1 1 calc R
C65 C 0.6223(2) 0.24895(19) 0.04319(16) 0.0293(6) Uani 1 1 d .
H65A H 0.6015 0.3039 0.0566 0.044 Uiso 1 1 calc R
H65B H 0.5852 0.2087 0.0739 0.044 Uiso 1 1 calc R
H65C H 0.5978 0.2273 -0.0118 0.044 Uiso 1 1 calc R
C66 C 0.7896(2) 0.18337(17) 0.04815(16) 0.0299(6) Uani 1 1 d .
H66A H 0.8724 0.1993 0.0563 0.045 Uiso 1 1 calc R
H66B H 0.7642 0.1526 -0.0045 0.045 Uiso 1 1 calc R
H66C H 0.7635 0.1469 0.0853 0.045 Uiso 1 1 calc R
N11 N 0.74332(17) 0.25922(14) 0.05903(12) 0.0221(4) Uani 1 1 d .
O4 O 0.77875(17) 0.40287(12) 0.09562(12) 0.0326(4) Uani 1 1 d .
B1 B 0.7138(3) 0.74735(19) 0.29302(17) 0.0242(6) Uani 1 1 d .
F1 F 0.78901(17) 0.77634(13) 0.24400(10) 0.0472(5) Uani 1 1 d .
F2 F 0.72516(14) 0.66610(10) 0.30628(10) 0.0376(4) Uani 1 1 d .
F3 F 0.60291(15) 0.74335(12) 0.26261(11) 0.0453(5) Uani 1 1 d .
F4 F 0.73907(12) 0.80167(9) 0.36364(8) 0.0235(3) Uani 1 1 d .
B2 B 0.7551(3) 0.44976(19) 0.60144(18) 0.0257(6) Uani 1 1 d .
F5 F 0.75557(14) 0.38410(10) 0.54192(10) 0.0358(4) Uani 1 1 d .
F6 F 0.78148(16) 0.52783(11) 0.57617(11) 0.0425(4) Uani 1 1 d .
F7 F 0.83344(14) 0.44774(11) 0.66328(11) 0.0430(4) Uani 1 1 d .
F8 F 0.64798(13) 0.44006(11) 0.62504(10) 0.0359(4) Uani 1 1 d .

loop_
_atom_site_aniso_label
_atom_site_aniso_U_11
_atom_site_aniso_U_22
_atom_site_aniso_U_33
_atom_site_aniso_U_23
_atom_site_aniso_U_13
_atom_site_aniso_U_12
C1 0.0134(11) 0.0156(11) 0.0206(12) 0.0052(9) 0.0043(9) 0.0038(9)
C2 0.0116(10) 0.0175(12) 0.0187(11) 0.0047(9) 0.0023(9) 0.0013(9)
C3 0.0171(11) 0.0180(12) 0.0211(12) 0.0032(10) 0.0019(9) 0.0018(10)
C4 0.0170(11) 0.0230(13) 0.0194(12) 0.0008(10) 0.0006(9) 0.0008(10)
C5 0.0169(12) 0.0297(14) 0.0192(12) 0.0076(10) -0.0010(9) 0.0030(10)
C6 0.0184(12) 0.0241(13) 0.0251(13) 0.0103(10) 0.0023(10) 0.0057(10)
C7 0.0136(11) 0.0183(12) 0.0202(12) 0.0038(9) 0.0021(9) 0.0012(9)
C8 0.0206(12) 0.0120(11) 0.0290(13) 0.0065(10) 0.0014(10) 0.0020(10)
C9 0.0265(14) 0.0194(14) 0.0569(19) 0.0059(13) 0.0080(13) 0.0082(11)
C10 0.0173(11) 0.0133(11) 0.0213(12) 0.0026(9) 0.0026(9) 0.0040(9)
C11 0.0157(11) 0.0136(11) 0.0204(12) 0.0027(9) 0.0021(9) -0.0008(9)
C12 0.0142(11) 0.0165(12) 0.0188(11) 0.0032(9) 0.0025(9) 0.0024(9)
C13 0.0167(11) 0.0197(12) 0.0151(11) 0.0031(9) 0.0035(9) 0.0059(10)
C14 0.0206(12) 0.0185(12) 0.0223(12) 0.0031(10) 0.0045(10) 0.0035(10)
C15 0.0310(14) 0.0196(13) 0.0251(13) 0.0054(10) 0.0062(11) 0.0100(11)
C16 0.0272(14) 0.0282(14) 0.0258(13) 0.0075(11) 0.0051(11) 0.0159(12)
C17 0.0199(12) 0.0269(14) 0.0248(13) 0.0043(11) 0.0026(10) 0.0083(11)
C18 0.0192(12) 0.0193(12) 0.0191(12) 0.0029(9) 0.0031(9) 0.0039(10)
C19 0.0136(12) 0.0197(13) 0.0378(15) -0.0004(11) -0.0009(10) -0.0022(10)
C20 0.0263(14) 0.0325(16) 0.0374(16) -0.0081(13) -0.0082(12) 0.0024(12)
C21 0.0163(11) 0.0144(11) 0.0184(12) 0.0011(9) 0.0018(9) -0.0001(9)
C22 0.0194(12) 0.0120(11) 0.0197(12) 0.0004(9) 0.0038(9) 0.0003(9)
C23 0.0173(11) 0.0153(12) 0.0184(12) -0.0001(9) 0.0031(9) -0.0025(9)
C24 0.0173(11) 0.0184(12) 0.0170(11) 0.0040(9) 0.0026(9) 0.0053(10)
C25 0.0140(11) 0.0157(11) 0.0173(11) 0.0045(9) 0.0023(9) 0.0006(9)
C26 0.0142(11) 0.0145(11) 0.0203(12) 0.0056(9) 0.0038(9) 0.0018(9)
C27 0.0183(12) 0.0160(12) 0.0200(12) 0.0044(9) 0.0043(9) 0.0014(10)
C28 0.0217(12) 0.0155(12) 0.0256(13) 0.0027(10) 0.0074(10) 0.0031(10)
C29 0.0167(12) 0.0148(12) 0.0323(14) 0.0084(10) 0.0064(10) 0.0042(10)
C30 0.0165(11) 0.0186(12) 0.0234(12) 0.0077(10) 0.0008(9) 0.0024(10)
C31 0.0149(11) 0.0150(11) 0.0208(12) 0.0045(9) 0.0042(9) 0.0010(9)
C32 0.0241(13) 0.0199(12) 0.0182(12) 0.0038(10) -0.0003(10) 0.0058(10)
C33 0.0306(15) 0.0257(14) 0.0290(14) 0.0075(11) -0.0067(11) -0.0056(12)
C34 0.0167(11) 0.0135(11) 0.0203(12) 0.0019(9) 0.0033(9) 0.0041(9)
C35 0.0161(11) 0.0166(12) 0.0170(11) 0.0039(9) 0.0016(9) 0.0050(9)
C36 0.0153(11) 0.0130(11) 0.0188(11) 0.0060(9) 0.0001(9) 0.0007(9)
C37 0.0184(12) 0.0145(11) 0.0229(12) 0.0048(9) 0.0017(9) 0.0031(9)
C38 0.0228(13) 0.0145(12) 0.0270(13) 0.0033(10) -0.0007(10) 0.0002(10)
C39 0.0182(12) 0.0188(13) 0.0310(14) 0.0082(11) 0.0012(10) -0.0039(10)
C40 0.0156(11) 0.0239(13) 0.0266(13) 0.0081(10) 0.0049(10) 0.0028(10)
C41 0.0156(11) 0.0153(11) 0.0204(12) 0.0044(9) 0.0015(9) 0.0028(9)
C42 0.0178(12) 0.0251(13) 0.0231(13) 0.0003(10) 0.0070(10) 0.0050(10)
C43 0.0354(16) 0.0426(18) 0.0392(17) 0.0015(14) 0.0060(13) 0.0235(14)
C44 0.0159(11) 0.0139(11) 0.0176(11) -0.0008(9) 0.0023(9) 0.0056(9)
C45 0.0161(11) 0.0151(11) 0.0160(11) 0.0031(9) 0.0026(9) -0.0003(9)
C46 0.0210(12) 0.0161(12) 0.0144(11) 0.0028(9) 0.0026(9) 0.0018(10)
C47 0.0236(12) 0.0126(11) 0.0187(12) 0.0010(9) 0.0045(9) -0.0019(10)
C48 0.0194(12) 0.0203(13) 0.0193(12) 0.0004(10) 0.0023(9) -0.0034(10)
C49 0.0211(13) 0.0235(14) 0.0352(15) -0.0007(11) 0.0033(11) -0.0058(11)
C50 0.0155(11) 0.0206(12) 0.0230(12) 0.0032(10) 0.0014(9) 0.0009(10)
C51 0.0175(11) 0.0161(12) 0.0167(11) 0.0022(9) 0.0013(9) 0.0003(9)
C52 0.0099(10) 0.0173(12) 0.0271(13) 0.0037(10) 0.0026(9) 0.0006(9)
C53 0.0151(11) 0.0231(13) 0.0282(13) 0.0057(10) 0.0024(10) 0.0019(10)
C54 0.0198(13) 0.0249(14) 0.0402(16) 0.0147(12) 0.0071(11) 0.0072(11)
C55 0.0169(12) 0.0175(13) 0.0502(17) 0.0058(12) 0.0064(11) 0.0027(10)
C56 0.0167(12) 0.0206(13) 0.0354(15) -0.0035(11) -0.0002(10) 0.0035(10)
C57 0.0154(11) 0.0209(13) 0.0274(13) 0.0037(10) -0.0002(10) 0.0043(10)
C58 0.0225(12) 0.0145(11) 0.0164(11) -0.0027(9) -0.0006(9) 0.0014(10)
C59 0.0327(14) 0.0193(13) 0.0187(12) 0.0012(10) 0.0022(10) 0.0056(11)
C60 0.0426(16) 0.0228(14) 0.0225(13) 0.0003(11) -0.0016(12) 0.0145(12)
C61 0.0290(14) 0.0276(14) 0.0322(15) -0.0082(12) -0.0042(11) 0.0129(12)
C62 0.0251(14) 0.0231(14) 0.0362(15) -0.0071(11) 0.0058(11) 0.0028(11)
C63 0.0255(13) 0.0158(12) 0.0265(13) -0.0018(10) 0.0040(10) 0.0024(10)
N1 0.0138(9) 0.0142(10) 0.0175(10) 0.0040(8) 0.0016(7) 0.0020(8)
N2 0.0146(9) 0.0132(10) 0.0221(10) 0.0057(8) 0.0020(8) 0.0026(8)
N3 0.0138(9) 0.0126(9) 0.0183(10) 0.0033(8) 0.0023(7) 0.0019(8)
N4 0.0176(10) 0.0152(10) 0.0181(10) 0.0027(8) 0.0025(8) 0.0045(8)
N5 0.0132(9) 0.0172(10) 0.0243(11) 0.0025(8) 0.0006(8) 0.0013(8)
N6 0.0139(9) 0.0125(9) 0.0205(10) 0.0037(8) 0.0023(8) 0.0011(8)
N7 0.0142(9) 0.0174(10) 0.0204(10) 0.0032(8) 0.0040(8) 0.0037(8)
N8 0.0144(9) 0.0130(9) 0.0180(10) 0.0035(8) 0.0030(7) 0.0017(8)
N9 0.0157(9) 0.0142(10) 0.0177(10) 0.0038(8) 0.0027(8) 0.0028(8)
N10 0.0171(10) 0.0158(10) 0.0176(10) 0.0035(8) 0.0017(8) 0.0041(8)
O1 0.0185(8) 0.0098(8) 0.0162(8) 0.0005(6) 0.0015(6) 0.0005(6)
O2 0.0221(9) 0.0147(8) 0.0164(8) 0.0001(6) -0.0008(7) 0.0048(7)
O3 0.0171(8) 0.0136(8) 0.0194(8) 0.0005(6) 0.0016(6) -0.0007(7)
Fe1 0.01277(16) 0.01140(16) 0.01422(16) 0.00211(12) 0.00079(12) 0.00053(12)
Fe2 0.01301(16) 0.01073(16) 0.01465(16) 0.00230(12) 0.00182(12) 0.00086(12)
C67 0.0374(17) 0.0358(18) 0.058(2) 0.0222(16) 0.0003(15) 0.0024(14)
C68 0.037(2) 0.082(3) 0.090(3) 0.060(3) 0.0098(19) 0.0089(19)
C69 0.0280(18) 0.046(2) 0.162(5) 0.032(3) 0.007(2) 0.0077(17)
N12 0.0224(13) 0.0418(16) 0.091(2) 0.0365(16) 0.0021(14) 0.0031(12)
O5 0.0576(15) 0.0310(12) 0.0472(14) 0.0073(10) 0.0028(11) 0.0014(11)
C64 0.0244(13) 0.0294(15) 0.0261(13) 0.0086(11) 0.0064(10) 0.0077(11)
C65 0.0215(13) 0.0393(16) 0.0257(14) 0.0014(12) 0.0010(10) 0.0069(12)
C66 0.0331(15) 0.0256(14) 0.0327(15) 0.0027(11) 0.0086(12) 0.0099(12)
N11 0.0192(10) 0.0270(12) 0.0220(11) 0.0041(9) 0.0056(8) 0.0079(9)
O4 0.0375(11) 0.0255(10) 0.0398(11) 0.0105(8) 0.0126(9) 0.0115(9)
B1 0.0265(15) 0.0215(15) 0.0226(14) 0.0005(11) 0.0024(12) 0.0029(12)
F1 0.0557(12) 0.0544(12) 0.0271(9) 0.0049(8) 0.0156(8) -0.0026(10)
F2 0.0383(10) 0.0170(8) 0.0529(11) -0.0037(7) -0.0011(8) 0.0050(7)
F3 0.0349(10) 0.0432(11) 0.0510(11) 0.0013(9) -0.0162(8) 0.0071(8)
F4 0.0274(8) 0.0185(7) 0.0231(7) 0.0004(6) 0.0049(6) 0.0026(6)
B2 0.0206(14) 0.0208(15) 0.0340(16) 0.0021(12) -0.0014(12) 0.0048(12)
F5 0.0333(9) 0.0318(9) 0.0429(10) -0.0044(7) 0.0079(7) 0.0145(7)
F6 0.0516(11) 0.0280(9) 0.0564(11) 0.0160(8) 0.0167(9) 0.0177(8)
F7 0.0312(9) 0.0319(9) 0.0580(12) 0.0078(8) -0.0188(8) -0.0009(7)
F8 0.0243(8) 0.0383(10) 0.0408(10) -0.0084(7) 0.0065(7) 0.0061(7)

loop_
_atom_type_symbol
_atom_type_description
_atom_type_scat_dispersion_real
_atom_type_scat_dispersion_imag
_atom_type_scat_source
C C 0.0033 0.0016 'International Tables Vol C Tables 4.2.6.8 and 6.1.1.4'
H H 0.0000 0.0000 'International Tables Vol C Tables 4.2.6.8 and 6.1.1.4'
N N 0.0061 0.0033 'International Tables Vol C Tables 4.2.6.8 and 6.1.1.4'
O O 0.0106 0.0060 'International Tables Vol C Tables 4.2.6.8 and 6.1.1.4'
B B 0.0013 0.0007 'International Tables Vol C Tables 4.2.6.8 and 6.1.1.4'
Fe Fe 0.3463 0.8444 'International Tables Vol C Tables 4.2.6.8 and 6.1.1.4'
F F 0.0171 0.0103 'International Tables Vol C Tables 4.2.6.8 and 6.1.1.4'

loop_
_geom_angle_atom_site_label_1
_geom_angle_atom_site_label_2
_geom_angle_atom_site_label_3
_geom_angle
N1 C1 C10 121.8(2)
N1 C1 N2 112.5(2)
N2 C1 C10 125.7(2)
C3 C2 C7 120.7(2)
N1 C2 C3 130.7(2)
N1 C2 C7 108.6(2)
C2 C3 H3 121.4
C4 C3 C2 117.1(2)
C4 C3 H3 121.4
C3 C4 H4 119.3
C3 C4 C5 121.5(2)
C5 C4 H4 119.3
C4 C5 H5 119.0
C6 C5 C4 121.9(2)
C6 C5 H5 119.0
C5 C6 H6 121.8
C5 C6 C7 116.3(2)
C7 C6 H6 121.8
C6 C7 C2 122.4(2)
C6 C7 N2 131.7(2)
N2 C7 C2 106.0(2)
H8A C8 H8B 108.0
C9 C8 H8A 109.3
C9 C8 H8B 109.3
N2 C8 H8A 109.3
N2 C8 H8B 109.3
N2 C8 C9 111.5(2)
C8 C9 H9A 109.5
C8 C9 H9B 109.5
C8 C9 H9C 109.5
H9A C9 H9B 109.5
H9A C9 H9C 109.5
H9B C9 H9C 109.5
C1 C10 H10A 110.1
C1 C10 H10B 110.1
H10A C10 H10B 108.4
N3 C10 C1 107.94(18)
N3 C10 H10A 110.1
N3 C10 H10B 110.1
H11A C11 H11B 108.5
C12 C11 H11A 110.2
C12 C11 H11B 110.2
N3 C11 H11A 110.2
N3 C11 H11B 110.2
N3 C11 C12 107.53(18)
N4 C12 C11 120.5(2)
N4 C12 N5 112.7(2)
N5 C12 C11 126.7(2)
C14 C13 C18 120.9(2)
C14 C13 N4 130.7(2)
N4 C13 C18 108.4(2)
C13 C14 H14 121.3
C15 C14 C13 117.4(2)
C15 C14 H14 121.3
C14 C15 H15 119.4
C14 C15 C16 121.2(2)
C16 C15 H15 119.4
C15 C16 H16 119.1
C17 C16 C15 121.9(2)
C17 C16 H16 119.1
C16 C17 H17 121.7
C16 C17 C18 116.6(2)
C18 C17 H17 121.7
C13 C18 N5 106.2(2)
C17 C18 C13 122.0(2)
C17 C18 N5 131.8(2)
H19A C19 H19B 107.9
C20 C19 H19A 109.3
C20 C19 H19B 109.3
N5 C19 H19A 109.3
N5 C19 H19B 109.3
N5 C19 C20 111.7(2)
C19 C20 H20A 109.5
C19 C20 H20B 109.5
C19 C20 H20C 109.5
H20A C20 H20B 109.5
H20A C20 H20C 109.5
H20B C20 H20C 109.5
H21A C21 H21B 107.9
C22 C21 H21A 109.3
C22 C21 H21B 109.3
N3 C21 H21A 109.3
N3 C21 H21B 109.3
N3 C21 C22 111.73(18)
C21 C22 H22 109.6
C23 C22 C21 108.62(19)
C23 C22 H22 109.6
O1 C22 C21 109.64(18)
O1 C22 H22 109.6
O1 C22 C23 109.83(18)
C22 C23 H23A 109.1
C22 C23 H23B 109.1
H23A C23 H23B 107.8
N8 C23 C22 112.53(19)
N8 C23 H23A 109.1
N8 C23 H23B 109.1
H24A C24 H24B 108.2
C25 C24 H24A 109.7
C25 C24 H24B 109.7
N8 C24 H24A 109.7
N8 C24 H24B 109.7
N8 C24 C25 109.85(18)
N9 C25 C24 122.9(2)
N9 C25 N10 112.7(2)
N10 C25 C24 124.1(2)
C27 C26 C31 120.9(2)
C27 C26 N9 130.4(2)
N9 C26 C31 108.6(2)
C26 C27 H27 121.4
C28 C27 C26 117.1(2)
C28 C27 H27 121.4
C27 C28 H28 119.3
C27 C28 C29 121.4(2)
C29 C28 H28 119.3
C28 C29 H29 119.1
C30 C29 C28 121.8(2)
C30 C29 H29 119.1
C29 C30 H30 121.8
C29 C30 C31 116.4(2)
C31 C30 H30 121.8
C30 C31 C26 122.3(2)
C30 C31 N10 131.9(2)
N10 C31 C26 105.76(19)
H32A C32 H32B 107.9
C33 C32 H32A 109.1
C33 C32 H32B 109.1
N10 C32 H32A 109.1
N10 C32 H32B 109.1
N10 C32 C33 112.3(2)
C32 C33 H33A 109.5
C32 C33 H33B 109.5
C32 C33 H33C 109.5
H33A C33 H33B 109.5
H33A C33 H33C 109.5
H33B C33 H33C 109.5
H34A C34 H34B 108.4
C35 C34 H34A 110.0
C35 C34 H34B 110.0
N8 C34 H34A 110.0
N8 C34 H34B 110.0
N8 C34 C35 108.47(18)
N6 C35 C34 121.1(2)
N6 C35 N7 111.8(2)
N7 C35 C34 127.0(2)
C37 C36 C41 120.9(2)
N6 C36 C37 130.6(2)
N6 C36 C41 108.5(2)
C36 C37 H37 121.5
C38 C37 C36 117.1(2)
C38 C37 H37 121.5
C37 C38 H38 119.2
C37 C38 C39 121.6(2)
C39 C38 H38 119.2
C38 C39 H39 119.1
C40 C39 C38 121.7(2)
C40 C39 H39 119.1
C39 C40 H40 121.7
C39 C40 C41 116.6(2)
C41 C40 H40 121.7
C40 C41 C36 122.0(2)
C40 C41 N7 132.1(2)
N7 C41 C36 105.8(2)
H42A C42 H42B 107.9
C43 C42 H42A 109.3
C43 C42 H42B 109.3
N7 C42 H42A 109.3
N7 C42 H42B 109.3
N7 C42 C43 111.7(2)
C42 C43 H43A 109.5
C42 C43 H43B 109.5
C42 C43 H43C 109.5
H43A C43 H43B 109.5
H43A C43 H43C 109.5
H43B C43 H43C 109.5
O2 C44 C45 116.2(2)
O3 C44 C45 118.8(2)
O3 C44 O2 124.9(2)
C46 C45 C44 120.5(2)
C51 C45 C44 118.6(2)
C51 C45 C46 120.5(2)
C45 C46 C58 119.9(2)
C47 C46 C45 118.8(2)
C47 C46 C58 121.3(2)
C46 C47 H47 119.3
C48 C47 C46 121.3(2)
C48 C47 H47 119.3
C47 C48 C49 121.6(2)
C47 C48 C50 118.8(2)
C50 C48 C49 119.7(2)
C48 C49 H49A 109.5
C48 C49 H49B 109.5
C48 C49 H49C 109.5
H49A C49 H49B 109.5
H49A C49 H49C 109.5
H49B C49 H49C 109.5
C48 C50 H50 119.2
C48 C50 C51 121.6(2)
C51 C50 H50 119.2
C45 C51 C52 121.8(2)
C50 C51 C45 118.7(2)
C50 C51 C52 119.4(2)
C53 C52 C51 120.2(2)
C53 C52 C57 118.8(2)
C57 C52 C51 121.0(2)
C52 C53 H53 119.8
C52 C53 C54 120.5(2)
C54 C53 H53 119.8
C53 C54 H54 119.9
C55 C54 C53 120.3(2)
C55 C54 H54 119.9
C54 C55 H55 120.2
C54 C55 C56 119.7(2)
C56 C55 H55 120.2
C55 C56 H56 120.0
C55 C56 C57 120.0(2)
C57 C56 H56 120.0
C52 C57 H57 119.6
C56 C57 C52 120.7(2)
C56 C57 H57 119.6
C59 C58 C46 121.5(2)
C59 C58 C63 118.1(2)
C63 C58 C46 120.4(2)
C58 C59 H59 119.7
C60 C59 C58 120.6(3)
C60 C59 H59 119.7
C59 C60 H60 119.7
C61 C60 C59 120.5(3)
C61 C60 H60 119.7
C60 C61 H61 120.3
C60 C61 C62 119.5(3)
C62 C61 H61 120.3
C61 C62 H62 119.8
C61 C62 C63 120.4(3)
C63 C62 H62 119.8
C58 C63 H63 119.6
C62 C63 C58 120.9(2)
C62 C63 H63 119.6
C1 N1 C2 106.06(18)
C1 N1 Fe1 116.65(15)
C2 N1 Fe1 137.09(15)
C1 N2 C7 106.93(19)
C1 N2 C8 128.2(2)
C7 N2 C8 124.84(19)
C10 N3 C11 111.69(18)
C10 N3 C21 114.25(18)
C10 N3 Fe1 108.37(14)
C11 N3 C21 111.45(17)
C11 N3 Fe1 105.16(13)
C21 N3 Fe1 105.25(13)
C12 N4 C13 106.16(19)
C12 N4 Fe1 115.68(15)
C13 N4 Fe1 136.92(16)
C12 N5 C18 106.48(19)
C12 N5 C19 127.3(2)
C18 N5 C19 126.0(2)
C35 N6 C36 106.53(19)
C35 N6 Fe2 115.72(15)
C36 N6 Fe2 137.64(16)
C35 N7 C41 107.24(19)
C35 N7 C42 127.7(2)
C41 N7 C42 125.0(2)
C23 N8 C24 111.14(18)
C23 N8 Fe2 102.99(13)
C24 N8 Fe2 109.01(13)
C34 N8 C23 114.68(18)
C34 N8 C24 111.37(18)
C34 N8 Fe2 107.09(13)
C25 N9 C26 106.02(19)
C25 N9 Fe2 116.70(15)
C26 N9 Fe2 136.96(16)
C25 N10 C31 106.85(19)
C25 N10 C32 127.7(2)
C31 N10 C32 125.36(19)
C22 O1 Fe1 118.36(13)
C22 O1 Fe2 119.30(13)
Fe2 O1 Fe1 122.31(8)
C44 O2 Fe2 132.17(15)
C44 O3 Fe1 121.72(15)
N1 Fe1 N3 76.09(7)
N4 Fe1 N1 115.51(8)
N4 Fe1 N3 77.54(7)
O1 Fe1 N1 132.25(7)
O1 Fe1 N3 79.53(7)
O1 Fe1 N4 98.07(7)
O1 Fe1 O3 104.41(7)
O3 Fe1 N1 94.10(7)
O3 Fe1 N3 169.10(7)
O3 Fe1 N4 111.51(7)
N6 Fe2 N8 77.48(7)
N9 Fe2 N6 106.23(8)
N9 Fe2 N8 78.62(7)
O1 Fe2 N6 124.01(7)
O1 Fe2 N8 80.37(7)
O1 Fe2 N9 118.71(7)
O1 Fe2 O2 94.21(7)
O2 Fe2 N6 101.45(7)
O2 Fe2 N8 172.33(7)
O2 Fe2 N9 108.87(7)
N12 C67 H67 116.1
O5 C67 H67 116.1
O5 C67 N12 127.7(4)
H68A C68 H68B 109.5
H68A C68 H68C 109.5
H68B C68 H68C 109.5
N12 C68 H68A 109.5
N12 C68 H68B 109.5
N12 C68 H68C 109.5
H69A C69 H69B 109.5
H69A C69 H69C 109.5
H69B C69 H69C 109.5
N12 C69 H69A 109.5
N12 C69 H69B 109.5
N12 C69 H69C 109.5
C67 N12 C68 120.8(3)
C67 N12 C69 120.2(4)
C69 N12 C68 118.9(3)
N11 C64 H64 117.1
O4 C64 H64 117.1
O4 C64 N11 125.8(3)
H65A C65 H65B 109.5
H65A C65 H65C 109.5
H65B C65 H65C 109.5
N11 C65 H65A 109.5
N11 C65 H65B 109.5
N11 C65 H65C 109.5
H66A C66 H66B 109.5
H66A C66 H66C 109.5
H66B C66 H66C 109.5
N11 C66 H66A 109.5
N11 C66 H66B 109.5
N11 C66 H66C 109.5
C64 N11 C65 121.3(2)
C64 N11 C66 121.1(2)
C65 N11 C66 117.6(2)
F1 B1 F2 110.0(2)
F1 B1 F3 111.5(2)
F1 B1 F4 109.0(2)
F3 B1 F2 108.9(2)
F3 B1 F4 109.5(2)
F4 B1 F2 107.9(2)
F5 B2 F6 110.1(2)
F5 B2 F8 109.4(2)
F7 B2 F5 109.8(2)
F7 B2 F6 109.6(2)
F7 B2 F8 109.1(2)
F8 B2 F6 108.9(2)

loop_
_geom_bond_atom_site_label_1
_geom_bond_atom_site_label_2
_geom_bond_distance
C1 C10 1.500(3)
C1 N1 1.328(3)
C1 N2 1.353(3)
C2 C3 1.397(3)
C2 C7 1.401(3)
C2 N1 1.393(3)
C3 H3 0.9500
C3 C4 1.385(3)
C4 H4 0.9500
C4 C5 1.408(4)
C5 H5 0.9500
C5 C6 1.382(4)
C6 H6 0.9500
C6 C7 1.394(3)
C7 N2 1.394(3)
C8 H8A 0.9900
C8 H8B 0.9900
C8 C9 1.518(4)
C8 N2 1.470(3)
C9 H9A 0.9800
C9 H9B 0.9800
C9 H9C 0.9800
C10 H10A 0.9900
C10 H10B 0.9900
C10 N3 1.474(3)
C11 H11A 0.9900
C11 H11B 0.9900
C11 C12 1.501(3)
C11 N3 1.480(3)
C12 N4 1.324(3)
C12 N5 1.349(3)
C13 C14 1.391(3)
C13 C18 1.396(3)
C13 N4 1.392(3)
C14 H14 0.9500
C14 C15 1.386(3)
C15 H15 0.9500
C15 C16 1.402(4)
C16 H16 0.9500
C16 C17 1.380(4)
C17 H17 0.9500
C17 C18 1.395(3)
C18 N5 1.399(3)
C19 H19A 0.9900
C19 H19B 0.9900
C19 C20 1.519(4)
C19 N5 1.468(3)
C20 H20A 0.9800
C20 H20B 0.9800
C20 H20C 0.9800
C21 H21A 0.9900
C21 H21B 0.9900
C21 C22 1.529(3)
C21 N3 1.482(3)
C22 H22 1.0000
C22 C23 1.523(3)
C22 O1 1.419(3)
C23 H23A 0.9900
C23 H23B 0.9900
C23 N8 1.482(3)
C24 H24A 0.9900
C24 H24B 0.9900
C24 C25 1.501(3)
C24 N8 1.483(3)
C25 N9 1.324(3)
C25 N10 1.349(3)
C26 C27 1.391(3)
C26 C31 1.400(3)
C26 N9 1.394(3)
C27 H27 0.9500
C27 C28 1.390(3)
C28 H28 0.9500
C28 C29 1.403(4)
C29 H29 0.9500
C29 C30 1.386(4)
C30 H30 0.9500
C30 C31 1.389(3)
C31 N10 1.399(3)
C32 H32A 0.9900
C32 H32B 0.9900
C32 C33 1.517(4)
C32 N10 1.462(3)
C33 H33A 0.9800
C33 H33B 0.9800
C33 H33C 0.9800
C34 H34A 0.9900
C34 H34B 0.9900
C34 C35 1.501(3)
C34 N8 1.476(3)
C35 N6 1.333(3)
C35 N7 1.355(3)
C36 C37 1.397(3)
C36 C41 1.404(3)
C36 N6 1.389(3)
C37 H37 0.9500
C37 C38 1.380(3)
C38 H38 0.9500
C38 C39 1.408(4)
C39 H39 0.9500
C39 C40 1.381(4)
C40 H40 0.9500
C40 C41 1.392(3)
C41 N7 1.397(3)
C42 H42A 0.9900
C42 H42B 0.9900
C42 C43 1.516(4)
C42 N7 1.469(3)
C43 H43A 0.9800
C43 H43B 0.9800
C43 H43C 0.9800
C44 C45 1.503(3)
C44 O2 1.265(3)
C44 O3 1.257(3)
C45 C46 1.406(3)
C45 C51 1.402(3)
C46 C47 1.400(3)
C46 C58 1.488(3)
C47 H47 0.9500
C47 C48 1.391(4)
C48 C49 1.511(3)
C48 C50 1.391(3)
C49 H49A 0.9800
C49 H49B 0.9800
C49 H49C 0.9800
C50 H50 0.9500
C50 C51 1.397(3)
C51 C52 1.502(3)
C52 C53 1.390(3)
C52 C57 1.394(3)
C53 H53 0.9500
C53 C54 1.395(4)
C54 H54 0.9500
C54 C55 1.384(4)
C55 H55 0.9500
C55 C56 1.387(4)
C56 H56 0.9500
C56 C57 1.391(3)
C57 H57 0.9500
C58 C59 1.398(3)
C58 C63 1.398(4)
C59 H59 0.9500
C59 C60 1.394(4)
C60 H60 0.9500
C60 C61 1.379(4)
C61 H61 0.9500
C61 C62 1.387(4)
C62 H62 0.9500
C62 C63 1.387(4)
C63 H63 0.9500
N1 Fe1 2.0785(19)
N3 Fe1 2.3069(19)
N4 Fe1 2.065(2)
N6 Fe2 2.0765(19)
N8 Fe2 2.2930(19)
N9 Fe2 2.0468(19)
O1 Fe1 1.9770(16)
O1 Fe2 1.9655(16)
O2 Fe2 2.0424(16)
O3 Fe1 2.0435(16)
C67 H67 0.9500
C67 N12 1.327(4)
C67 O5 1.227(4)
C68 H68A 0.9800
C68 H68B 0.9800
C68 H68C 0.9800
C68 N12 1.477(5)
C69 H69A 0.9800
C69 H69B 0.9800
C69 H69C 0.9800
C69 N12 1.425(5)
C64 H64 0.9500
C64 N11 1.332(4)
C64 O4 1.230(3)
C65 H65A 0.9800
C65 H65B 0.9800
C65 H65C 0.9800
C65 N11 1.442(3)
C66 H66A 0.9800
C66 H66B 0.9800
C66 H66C 0.9800
C66 N11 1.450(3)
B1 F1 1.382(3)
B1 F2 1.406(3)
B1 F3 1.386(3)
B1 F4 1.392(3)
B2 F5 1.391(3)
B2 F6 1.395(3)
B2 F7 1.384(3)
B2 F8 1.392(3)

loop_
_geom_torsion_atom_site_label_1
_geom_torsion_atom_site_label_2
_geom_torsion_atom_site_label_3
_geom_torsion_atom_site_label_4
_geom_torsion
C1 C10 N3 C11 84.6(2)
C1 C10 N3 C21 -147.77(19)
C1 C10 N3 Fe1 -30.8(2)
C1 N1 Fe1 N3 -15.26(16)
C1 N1 Fe1 N4 -83.88(17)
C1 N1 Fe1 O1 46.2(2)
C1 N1 Fe1 O3 159.91(16)
C2 C3 C4 C5 -0.2(4)
C2 C7 N2 C1 -0.1(2)
C2 C7 N2 C8 -178.2(2)
C2 N1 Fe1 N3 170.8(2)
C2 N1 Fe1 N4 102.2(2)
C2 N1 Fe1 O1 -127.8(2)
C2 N1 Fe1 O3 -14.0(2)
C3 C2 C7 C6 -0.5(4)
C3 C2 C7 N2 179.0(2)
C3 C2 N1 C1 -178.6(2)
C3 C2 N1 Fe1 -4.3(4)
C3 C4 C5 C6 -0.4(4)
C4 C5 C6 C7 0.5(4)
C5 C6 C7 C2 -0.1(3)
C5 C6 C7 N2 -179.4(2)
C6 C7 N2 C1 179.3(2)
C6 C7 N2 C8 1.2(4)
C7 C2 C3 C4 0.6(3)
C7 C2 N1 C1 0.4(2)
C7 C2 N1 Fe1 174.74(17)
C9 C8 N2 C1 -99.7(3)
C9 C8 N2 C7 78.0(3)
C10 C1 N1 C2 177.5(2)
C10 C1 N1 Fe1 1.8(3)
C10 C1 N2 C7 -177.5(2)
C10 C1 N2 C8 0.6(4)
C10 N3 Fe1 N1 25.85(14)
C10 N3 Fe1 N4 146.46(15)
C10 N3 Fe1 O1 -112.76(15)
C10 N3 Fe1 O3 -0.5(4)
C11 C12 N4 C13 179.6(2)
C11 C12 N4 Fe1 -11.0(3)
C11 C12 N5 C18 -179.1(2)
C11 C12 N5 C19 6.6(4)
C11 N3 Fe1 N1 -93.71(14)
C11 N3 Fe1 N4 26.89(13)
C11 N3 Fe1 O1 127.68(14)
C11 N3 Fe1 O3 -120.1(3)
C12 C11 N3 C10 -154.98(19)
C12 C11 N3 C21 75.9(2)
C12 C11 N3 Fe1 -37.64(19)
C12 N4 Fe1 N1 58.23(18)
C12 N4 Fe1 N3 -9.55(16)
C12 N4 Fe1 O1 -86.88(17)
C12 N4 Fe1 O3 164.09(16)
C13 C14 C15 C16 0.1(4)
C13 C18 N5 C12 -0.2(3)
C13 C18 N5 C19 174.1(2)
C13 N4 Fe1 N1 -136.7(2)
C13 N4 Fe1 N3 155.5(2)
C13 N4 Fe1 O1 78.2(2)
C13 N4 Fe1 O3 -30.8(2)
C14 C13 C18 C17 2.4(4)
C14 C13 C18 N5 -178.6(2)
C14 C13 N4 C12 178.4(2)
C14 C13 N4 Fe1 12.4(4)
C14 C15 C16 C17 1.2(4)
C15 C16 C17 C18 -0.7(4)
C16 C17 C18 C13 -1.1(4)
C16 C17 C18 N5 -179.7(2)
C17 C18 N5 C12 178.5(3)
C17 C18 N5 C19 -7.1(4)
C18 C13 C14 C15 -1.9(3)
C18 C13 N4 C12 -0.7(3)
C18 C13 N4 Fe1 -166.70(18)
C20 C19 N5 C12 74.6(3)
C20 C19 N5 C18 -98.6(3)
C21 C22 C23 N8 -163.23(18)
C21 C22 O1 Fe1 -36.4(2)
C21 C22 O1 Fe2 145.64(15)
C21 N3 Fe1 N1 148.47(14)
C21 N3 Fe1 N4 -90.92(14)
C21 N3 Fe1 O1 9.86(13)
C21 N3 Fe1 O3 122.1(3)
C22 C21 N3 C10 88.0(2)
C22 C21 N3 C11 -144.23(19)
C22 C21 N3 Fe1 -30.8(2)
C22 C23 N8 C24 153.45(19)
C22 C23 N8 C34 -79.1(2)
C22 C23 N8 Fe2 36.9(2)
C22 O1 Fe1 N1 -45.16(18)
C22 O1 Fe1 N3 14.97(15)
C22 O1 Fe1 N4 90.62(16)
C22 O1 Fe1 O3 -154.62(15)
C22 O1 Fe2 N6 63.07(17)
C22 O1 Fe2 N8 -4.62(15)
C22 O1 Fe2 N9 -75.88(17)
C22 O1 Fe2 O2 169.91(15)
C23 C22 O1 Fe1 -155.72(14)
C23 C22 O1 Fe2 26.4(2)
C23 N8 Fe2 N6 -146.29(14)
C23 N8 Fe2 N9 104.03(14)
C23 N8 Fe2 O1 -18.06(13)
C23 N8 Fe2 O2 -63.5(6)
C24 C25 N9 C26 -172.9(2)
C24 C25 N9 Fe2 1.7(3)
C24 C25 N10 C31 172.6(2)
C24 C25 N10 C32 -4.8(4)
C24 N8 Fe2 N6 95.60(15)
C24 N8 Fe2 N9 -14.08(14)
C24 N8 Fe2 O1 -136.17(15)
C24 N8 Fe2 O2 178.3(5)
C25 C24 N8 C23 -95.0(2)
C25 C24 N8 C34 135.80(19)
C25 C24 N8 Fe2 17.9(2)
C25 N9 Fe2 N6 -66.15(18)
C25 N9 Fe2 N8 7.05(16)
C25 N9 Fe2 O1 79.31(18)
C25 N9 Fe2 O2 -174.69(16)
C26 C27 C28 C29 0.2(4)
C26 C31 N10 C25 0.8(2)
C26 C31 N10 C32 178.4(2)
C26 N9 Fe2 N6 106.2(2)
C26 N9 Fe2 N8 179.4(2)
C26 N9 Fe2 O1 -108.3(2)
C26 N9 Fe2 O2 -2.3(2)
C27 C26 C31 C30 -0.1(4)
C27 C26 C31 N10 -177.7(2)
C27 C26 N9 C25 176.7(2)
C27 C26 N9 Fe2 3.8(4)
C27 C28 C29 C30 -0.5(4)
C28 C29 C30 C31 0.5(3)
C29 C30 C31 C26 -0.2(3)
C29 C30 C31 N10 176.8(2)
C30 C31 N10 C25 -176.6(3)
C30 C31 N10 C32 1.0(4)
C31 C26 C27 C28 0.1(3)
C31 C26 N9 C25 -0.5(3)
C31 C26 N9 Fe2 -173.38(17)
C33 C32 N10 C25 -106.5(3)
C33 C32 N10 C31 76.4(3)
C34 C35 N6 C36 -177.59(19)
C34 C35 N6 Fe2 5.5(3)
C34 C35 N7 C41 177.6(2)
C34 C35 N7 C42 1.3(4)
C34 N8 Fe2 N6 -25.01(13)
C34 N8 Fe2 N9 -134.69(15)
C34 N8 Fe2 O1 103.22(14)
C34 N8 Fe2 O2 57.7(6)
C35 C34 N8 C23 146.67(19)
C35 C34 N8 C24 -86.0(2)
C35 C34 N8 Fe2 33.1(2)
C35 N6 Fe2 N8 11.16(15)
C35 N6 Fe2 N9 85.18(17)
C35 N6 Fe2 O1 -57.95(18)
C35 N6 Fe2 O2 -161.08(16)
C36 C37 C38 C39 0.1(4)
C36 C41 N7 C35 0.3(2)
C36 C41 N7 C42 176.7(2)
C36 N6 Fe2 N8 -164.4(2)
C36 N6 Fe2 N9 -90.4(2)
C36 N6 Fe2 O1 126.5(2)
C36 N6 Fe2 O2 23.3(2)
C37 C36 C41 C40 0.5(3)
C37 C36 C41 N7 -179.6(2)
C37 C36 N6 C35 179.1(2)
C37 C36 N6 Fe2 -5.0(4)
C37 C38 C39 C40 0.4(4)
C38 C39 C40 C41 -0.5(4)
C39 C40 C41 C36 0.0(3)
C39 C40 C41 N7 -179.9(2)
C40 C41 N7 C35 -179.8(2)
C40 C41 N7 C42 -3.4(4)
C41 C36 C37 C38 -0.5(3)
C41 C36 N6 C35 -0.6(2)
C41 C36 N6 Fe2 175.27(17)
C43 C42 N7 C35 93.9(3)
C43 C42 N7 C41 -81.8(3)
C44 C45 C46 C47 168.5(2)
C44 C45 C46 C58 -12.6(3)
C44 C45 C51 C50 -169.0(2)
C44 C45 C51 C52 9.4(3)
C44 O2 Fe2 N6 89.2(2)
C44 O2 Fe2 N8 8.0(6)
C44 O2 Fe2 N9 -159.1(2)
C44 O2 Fe2 O1 -36.8(2)
C44 O3 Fe1 N1 -145.86(17)
C44 O3 Fe1 N3 -120.2(4)
C44 O3 Fe1 N4 94.64(17)
C44 O3 Fe1 O1 -10.26(18)
C45 C44 O2 Fe2 -115.3(2)
C45 C44 O3 Fe1 148.50(16)
C45 C46 C47 C48 0.9(3)
C45 C46 C58 C59 133.6(2)
C45 C46 C58 C63 -46.7(3)
C45 C51 C52 C53 119.3(3)
C45 C51 C52 C57 -61.3(3)
C46 C45 C51 C50 4.1(3)
C46 C45 C51 C52 -177.6(2)
C46 C47 C48 C49 -176.4(2)
C46 C47 C48 C50 3.0(4)
C46 C58 C59 C60 -178.6(2)
C46 C58 C63 C62 178.9(2)
C47 C46 C58 C59 -47.5(3)
C47 C46 C58 C63 132.2(2)
C47 C48 C50 C51 -3.4(4)
C48 C50 C51 C45 -0.1(4)
C48 C50 C51 C52 -178.5(2)
C49 C48 C50 C51 176.0(2)
C50 C51 C52 C53 -62.4(3)
C50 C51 C52 C57 117.0(3)
C51 C45 C46 C47 -4.5(3)
C51 C45 C46 C58 174.5(2)
C51 C52 C53 C54 -179.1(2)
C51 C52 C57 C56 179.8(2)
C52 C53 C54 C55 -1.0(4)
C53 C52 C57 C56 -0.8(4)
C53 C54 C55 C56 -0.1(4)
C54 C55 C56 C57 0.8(4)
C55 C56 C57 C52 -0.3(4)
C57 C52 C53 C54 1.5(4)
C58 C46 C47 C48 -178.0(2)
C58 C59 C60 C61 -0.7(4)
C59 C58 C63 C62 -1.4(4)
C59 C60 C61 C62 -0.7(4)
C60 C61 C62 C63 1.0(4)
C61 C62 C63 C58 0.0(4)
C63 C58 C59 C60 1.7(4)
N1 C1 C10 N3 21.6(3)
N1 C1 N2 C7 0.4(3)
N1 C1 N2 C8 178.4(2)
N1 C2 C3 C4 179.5(2)
N1 C2 C7 C6 -179.7(2)
N1 C2 C7 N2 -0.1(2)
N2 C1 C10 N3 -160.7(2)
N2 C1 N1 C2 -0.5(3)
N2 C1 N1 Fe1 -176.18(15)
N3 C11 C12 N4 35.5(3)
N3 C11 C12 N5 -145.6(2)
N3 C21 C22 C23 164.29(18)
N3 C21 C22 O1 44.3(2)
N4 C12 N5 C18 -0.2(3)
N4 C12 N5 C19 -174.5(2)
N4 C13 C14 C15 179.1(2)
N4 C13 C18 C17 -178.4(2)
N4 C13 C18 N5 0.6(3)
N5 C12 N4 C13 0.5(3)
N5 C12 N4 Fe1 169.99(15)
N6 C35 N7 C41 -0.7(3)
N6 C35 N7 C42 -177.0(2)
N6 C36 C37 C38 179.8(2)
N6 C36 C41 C40 -179.8(2)
N6 C36 C41 N7 0.2(2)
N7 C35 N6 C36 0.8(3)
N7 C35 N6 Fe2 -176.11(14)
N8 C24 C25 N9 -14.4(3)
N8 C24 C25 N10 172.3(2)
N8 C34 C35 N6 -28.1(3)
N8 C34 C35 N7 153.8(2)
N9 C25 N10 C31 -1.2(3)
N9 C25 N10 C32 -178.7(2)
N9 C26 C27 C28 -176.9(2)
N9 C26 C31 C30 177.5(2)
N9 C26 C31 N10 -0.2(3)
N10 C25 N9 C26 1.0(3)
N10 C25 N9 Fe2 175.62(15)
O1 C22 C23 N8 -43.3(3)
O2 C44 C45 C46 -62.1(3)
O2 C44 C45 C51 111.0(2)
O2 C44 O3 Fe1 -28.5(3)
O3 C44 C45 C46 120.6(2)
O3 C44 C45 C51 -66.3(3)
O3 C44 O2 Fe2 61.8(3)
Fe1 O1 Fe2 N6 -114.77(10)
Fe1 O1 Fe2 N8 177.55(10)
Fe1 O1 Fe2 N9 106.28(10)
Fe1 O1 Fe2 O2 -7.93(10)
Fe2 O1 Fe1 N1 132.70(10)
Fe2 O1 Fe1 N3 -167.18(10)
Fe2 O1 Fe1 N4 -91.53(10)
Fe2 O1 Fe1 O3 23.24(11)
O5 C67 N12 C68 -179.8(3)
O5 C67 N12 C69 -3.1(5)
O4 C64 N11 C65 0.2(4)
O4 C64 N11 C66 -178.9(2)
